data_1544199
loop_
_publ_author_name
'Adachi, Shinya'
'Kumagai, Naoya'
'Shibasaki, Masakatsu'

_publ_section_title
;
 Pyramidalization/twisting of the amide functional group via remote steric
 congestion triggered by metal coordination.
;
_journal_issue 1
_journal_name_full 'Chemical science'
_journal_page_first 85
_journal_page_last 90
_journal_paper_doi 10.1039/c6sc03669d
_journal_volume 8
_journal_year 2017
_chemical_formula_moiety 'C60 H55 B2 F8 N6 O2 Pd'
_chemical_formula_sum 'C60 H55 B2 F8 N6 O2 Pd'
_chemical_formula_weight 1172.14
_space_group_crystal_system triclinic
_space_group_IT_number 2
_space_group_name_Hall '-P 1'
_space_group_name_H-M_alt 'P -1'
_symmetry_space_group_name_Hall '-P 1'
_symmetry_space_group_name_H-M 'P -1'
_atom_sites_solution_hydrogens geom
_atom_sites_solution_primary direct
_atom_sites_solution_secondary difmap
_audit_update_record
;
2016-07-20 deposited with the CCDC.
2016-09-23 downloaded from the CCDC.
;
_cell_angle_alpha 95.506(7)
_cell_angle_beta 93.223(7)
_cell_angle_gamma 105.522(7)
_cell_formula_units_Z 2
_cell_length_a 13.2547(2)
_cell_length_b 14.2678(3)
_cell_length_c 15.5271(3)
_cell_measurement_reflns_used 25699
_cell_measurement_temperature 93
_cell_measurement_theta_max 68.30
_cell_measurement_theta_min 3.23
_cell_volume 2805.98(14)
_computing_cell_refinement 'RAPID AUTO'
_computing_data_collection 'RAPID AUTO (Rigaku, ????)'
_computing_data_reduction 'RAPID AUTO'
_computing_molecular_graphics 'CrystalStructure 4.2.1'
_computing_publication_material 'CrystalStructure 4.2.1 (Rigaku, 2016)'
_computing_structure_refinement 'SHELXL Version 2014/7 (Sheldrick, 2008)'
_computing_structure_solution 'SIR2011 (Burla, et al., 2012)'
_diffrn_ambient_temperature 93
_diffrn_detector_area_resol_mean 10.000
_diffrn_measured_fraction_theta_full 0.983
_diffrn_measured_fraction_theta_max 0.981
_diffrn_measurement_device_type 'Rigaku R-AXIS RAPID'
_diffrn_measurement_method \w
_diffrn_radiation_type 'Cu K\a'
_diffrn_radiation_wavelength 1.54187
_diffrn_reflns_av_R_equivalents 0.0714
_diffrn_reflns_Laue_measured_fraction_full 0.983
_diffrn_reflns_Laue_measured_fraction_max 0.981
_diffrn_reflns_limit_h_max 15
_diffrn_reflns_limit_h_min -15
_diffrn_reflns_limit_k_max 17
_diffrn_reflns_limit_k_min -17
_diffrn_reflns_limit_l_max 18
_diffrn_reflns_limit_l_min -18
_diffrn_reflns_number 33116
_diffrn_reflns_point_group_measured_fraction_full 0.983
_diffrn_reflns_point_group_measured_fraction_max 0.981
_diffrn_reflns_theta_full 67.687
_diffrn_reflns_theta_max 68.226
_diffrn_reflns_theta_min 3.236
_diffrn_standards_number 0
_exptl_absorpt_coefficient_mu 3.301
_exptl_absorpt_correction_T_max 0.936
_exptl_absorpt_correction_T_min 0.480
_exptl_absorpt_correction_type multi-scan
_exptl_absorpt_process_details 'ABSCOR (Rigaku, 1995)'
_exptl_crystal_colour yellow
_exptl_crystal_density_diffrn 1.387
_exptl_crystal_density_method 'not measured'
_exptl_crystal_description platelet
_exptl_crystal_F_000 1202.00
_exptl_crystal_size_max 0.300
_exptl_crystal_size_mid 0.200
_exptl_crystal_size_min 0.020
_refine_diff_density_max 1.56
_refine_diff_density_min -2.95
_refine_ls_extinction_method none
_refine_ls_goodness_of_fit_ref 1.112
_refine_ls_hydrogen_treatment constr
_refine_ls_number_parameters 715
_refine_ls_number_reflns 10068
_refine_ls_number_restraints 0
_refine_ls_R_factor_all 0.1110
_refine_ls_R_factor_gt 0.0858
_refine_ls_shift/su_max 0.000
_refine_ls_structure_factor_coef Fsqd
_refine_ls_weighting_details 'w = 1/[\s^2^(Fo^2^)+(0.1451P)^2^] where P=(Fo^2^+2Fc^2^)/3'
_refine_ls_weighting_scheme calc
_refine_ls_wR_factor_gt 0.2357
_refine_ls_wR_factor_ref 0.2542
_reflns_Friedel_coverage 0.000
_reflns_number_gt 6790
_reflns_number_total 10068
_reflns_threshold_expression F^2^>2.0\s(F^2^)
_cod_data_source_file c6sc03669d2.cif
_cod_data_source_block 160302adachi
_cod_depositor_comments
;Adding full bibliography for 1544197--1544204.cif.

 Adding full bibliography for 1544197--1544204.cif.
;
_cod_original_cell_volume 2805.98(15)
_cod_database_code 1544199

loop_
_space_group_symop_id
_space_group_symop_operation_xyz
1 +X,+Y,+Z
2 -X,-Y,-Z

loop_
_atom_site_label
_atom_site_type_symbol
_atom_site_fract_x
_atom_site_fract_y
_atom_site_fract_z
_atom_site_U_iso_or_equiv
_atom_site_adp_type
_atom_site_occupancy
_atom_site_site_symmetry_order
_atom_site_calc_flag
_atom_site_refinement_flags_posn
_atom_site_refinement_flags_adp
_atom_site_refinement_flags_occupancy
Pd1 Pd 0.5000 0.5000 1.0000 0.0335(2) Uani 1 2 d S . P
Pd2 Pd 0.0000 1.0000 0.5000 0.0369(2) Uani 1 2 d S . P
F5 F 0.7687(3) 0.8891(3) 0.7421(3) 0.0602(11) Uani 1 1 d . . .
F55 F 0.6691(3) 0.8119(4) 0.8425(3) 0.0813(15) Uani 1 1 d . . .
F56 F 0.8191(4) 0.7807(4) 0.8168(4) 0.110(2) Uani 1 1 d . . .
F57 F 0.8198(6) 0.9236(5) 0.8845(4) 0.138(3) Uani 1 1 d . . .
F72 F 0.3466(4) 0.6180(4) 1.1475(3) 0.1000(18) Uani 1 1 d . . .
F73 F 0.2116(4) 0.6255(4) 1.2246(3) 0.0971(17) Uani 1 1 d . . .
F74 F 0.3690(4) 0.7353(3) 1.2560(3) 0.0719(12) Uani 1 1 d . . .
F75 F 0.3447(7) 0.5821(4) 1.2853(5) 0.171(4) Uani 1 1 d . . .
O59 O 0.2124(4) 0.8230(3) 0.4985(3) 0.0510(12) Uani 1 1 d . . .
O69 O 0.2914(4) 0.5140(3) 0.7907(3) 0.0483(11) Uani 1 1 d . . .
N2 N 0.3644(4) 0.5939(4) 0.9226(3) 0.0377(12) Uani 1 1 d . . .
N50 N 0.2018(4) 0.9782(4) 0.5342(3) 0.0396(12) Uani 1 1 d . . .
N58 N 0.1576(4) 1.0522(4) 0.5017(3) 0.0404(13) Uani 1 1 d . . .
N68 N 0.4656(4) 0.6223(3) 0.9738(3) 0.0323(11) Uani 1 1 d . . .
N70 N 0.0496(4) 0.9546(4) 0.6098(3) 0.0384(12) Uani 1 1 d . . .
N71 N 0.3430(4) 0.4662(4) 1.0092(3) 0.0349(11) Uani 1 1 d . . .
C1 C 0.3985(5) 0.9277(5) 1.0677(4) 0.0444(15) Uani 1 1 d . . .
H1 H 0.3925 0.9682 1.1183 0.053 Uiso 1 1 calc R U .
C2 C 0.0778(5) 0.7069(5) 0.8870(4) 0.0437(15) Uani 1 1 d . . .
H2 H 0.0792 0.7723 0.9071 0.052 Uiso 1 1 calc R U .
C3 C 0.3329(5) 1.1722(5) 0.5119(4) 0.0439(16) Uani 1 1 d . . .
C4 C 0.2166(5) 1.1396(5) 0.4976(4) 0.0420(15) Uani 1 1 d . . .
C5 C 0.4440(4) 0.8514(4) 1.0749(4) 0.0391(14) Uani 1 1 d . . .
H5 H 0.4690 0.8390 1.1300 0.047 Uiso 1 1 calc R U .
C6 C 0.4442(6) 0.8290(6) 0.6914(4) 0.0490(18) Uani 1 1 d . . .
H6 H 0.4613 0.7683 0.6893 0.059 Uiso 1 1 calc R U .
C7 C 0.3135(5) 0.9173(5) 0.6852(4) 0.0397(15) Uani 1 1 d . . .
C8 C 0.1301(4) 0.5603(4) 0.9056(4) 0.0370(14) Uani 1 1 d . . .
C9 C 0.1520(5) 0.9495(5) 0.6113(4) 0.0387(15) Uani 1 1 d . . .
C10 C 0.4986(5) 0.7113(5) 1.0106(4) 0.0372(14) Uani 1 1 d . . .
C11 C 0.3774(5) 1.2681(5) 0.5496(4) 0.0508(17) Uani 1 1 d . . .
H11 H 0.3333 1.3094 0.5619 0.061 Uiso 1 1 calc R U .
C12 C 0.3943(5) 1.0067(5) 0.6982(4) 0.0434(16) Uani 1 1 d . . .
C13 C 0.3621(5) 0.9452(5) 0.9876(4) 0.0433(15) Uani 1 1 d . . .
H13 H 0.3284 0.9959 0.9837 0.052 Uiso 1 1 calc R U .
C14 C 0.4520(5) 0.7926(5) 0.9986(4) 0.0392(14) Uani 1 1 d . . .
C15 C 0.1829(5) 0.7025(5) 1.0243(4) 0.0450(15) Uani 1 1 d . . .
H15A H 0.1766 0.7695 1.0339 0.054 Uiso 1 1 calc R U .
H15B H 0.1477 0.6643 1.0687 0.054 Uiso 1 1 calc R U .
H15C H 0.2573 0.7039 1.0280 0.054 Uiso 1 1 calc R U .
C16 C 0.6852(5) 0.8058(5) 1.0526(4) 0.0457(16) Uani 1 1 d . . .
H16 H 0.6801 0.8439 1.0065 0.055 Uiso 1 1 calc R U .
C17 C 0.2037(5) 0.9234(5) 0.6815(4) 0.0421(15) Uani 1 1 d . . .
C18 C 0.1855(5) 0.5040(5) 0.9581(4) 0.0387(14) Uani 1 1 d . . .
C19 C 0.3986(5) 1.1117(5) 0.4928(4) 0.0474(17) Uani 1 1 d . . .
H19 H 0.3691 1.0458 0.4679 0.057 Uiso 1 1 calc R U .
C20 C 0.4185(5) 0.8128(5) 0.9190(4) 0.0416(15) Uani 1 1 d . . .
H20 H 0.4258 0.7739 0.8678 0.050 Uiso 1 1 calc R U .
C21 C 0.1308(5) 0.4328(5) 1.0065(4) 0.0438(16) Uani 1 1 d . . .
H21 H 0.0565 0.4192 1.0054 0.053 Uiso 1 1 calc R U .
C22 C 0.1816(5) 0.3818(5) 1.0558(4) 0.0452(16) Uani 1 1 d . . .
H22 H 0.1431 0.3353 1.0901 0.054 Uiso 1 1 calc R U .
C23 C 0.6029(5) 0.6818(5) 1.1428(4) 0.0450(16) Uani 1 1 d . . .
H23 H 0.5427 0.6349 1.1576 0.054 Uiso 1 1 calc R U .
C24 C 0.2046(5) 0.9167(5) 0.3802(4) 0.0446(16) Uani 1 1 d . . .
H24 H 0.2107 0.9811 0.3658 0.054 Uiso 1 1 calc R U .
C25 C 0.1328(4) 0.6565(5) 0.9368(4) 0.0392(14) Uani 1 1 d . . .
C26 C 0.3380(5) 0.8292(5) 0.6817(4) 0.0460(16) Uani 1 1 d . . .
C27 C 0.0693(5) 0.5144(5) 0.8295(4) 0.0445(16) Uani 1 1 d . . .
C28 C 0.3710(5) 1.1044(5) 0.7131(4) 0.0456(16) Uani 1 1 d . . .
H28A H 0.2949 1.0950 0.7052 0.055 Uiso 1 1 calc R U .
H28B H 0.3972 1.1347 0.7723 0.055 Uiso 1 1 calc R U .
H28C H 0.4057 1.1471 0.6714 0.055 Uiso 1 1 calc R U .
C29 C 0.1452(5) 0.9016(5) 0.7515(4) 0.0470(16) Uani 1 1 d . . .
H29 H 0.1759 0.8813 0.8006 0.056 Uiso 1 1 calc R U .
C30 C 0.2071(5) 0.8986(5) 0.4714(4) 0.0443(16) Uani 1 1 d . . .
C31 C 0.2849(5) 0.3977(5) 1.0552(4) 0.0443(16) Uani 1 1 d . . .
H31 H 0.3192 0.3603 1.0878 0.053 Uiso 1 1 calc R U .
C32 C 0.0222(5) 0.6635(5) 0.8100(4) 0.0455(16) Uani 1 1 d . . .
H32 H -0.0117 0.6998 0.7759 0.055 Uiso 1 1 calc R U .
C33 C 0.3741(5) 0.8898(5) 0.9130(4) 0.0430(15) Uani 1 1 d . . .
H33 H 0.3520 0.9043 0.8578 0.052 Uiso 1 1 calc R U .
C34 C 0.0437(5) 0.9086(5) 0.7522(4) 0.0489(17) Uani 1 1 d . . .
H34 H 0.0049 0.8944 0.8012 0.059 Uiso 1 1 calc R U .
C35 C 0.5073(5) 1.1485(6) 0.5104(4) 0.0509(17) Uani 1 1 d . . .
H35 H 0.5519 1.1086 0.4951 0.061 Uiso 1 1 calc R U .
C36 C 0.5239(6) 0.9153(6) 0.7038(4) 0.0520(18) Uani 1 1 d . . .
H36 H 0.5951 0.9139 0.7105 0.062 Uiso 1 1 calc R U .
C37 C 0.4684(5) 0.6109(5) 0.7947(4) 0.0432(15) Uani 1 1 d . . .
H37 H 0.5202 0.6642 0.8265 0.052 Uiso 1 1 calc R U .
C38 C 0.1613(5) 1.2135(5) 0.4831(4) 0.0449(15) Uani 1 1 d . . .
C39 C 0.4990(5) 1.0041(6) 0.7064(4) 0.0466(17) Uani 1 1 d . . .
H39 H 0.5538 1.0637 0.7139 0.056 Uiso 1 1 calc R U .
C41 C 0.1852(5) 1.2698(5) 0.4133(4) 0.0557(19) Uani 1 1 d . . .
H41 H 0.2376 1.2602 0.3767 0.067 Uiso 1 1 calc R U .
C42 C 0.4854(6) 0.5743(5) 0.7170(4) 0.0514(18) Uani 1 1 d . . .
H42 H 0.4318 0.5205 0.6879 0.062 Uiso 1 1 calc R U .
C43 C 0.1940(6) 0.8443(6) 0.3176(5) 0.0543(18) Uani 1 1 d . . .
H43 H 0.1898 0.7813 0.3347 0.065 Uiso 1 1 calc R U .
C44 C 0.0587(5) 0.4092(5) 0.7966(5) 0.0521(17) Uani 1 1 d . . .
H44A H 0.0128 0.3910 0.7424 0.062 Uiso 1 1 calc R U .
H44B H 0.1282 0.4010 0.7858 0.062 Uiso 1 1 calc R U .
H44C H 0.0283 0.3670 0.8401 0.062 Uiso 1 1 calc R U .
C45 C 0.6982(6) 0.7014(5) 1.1920(4) 0.0518(17) Uani 1 1 d . . .
H45 H 0.7039 0.6663 1.2402 0.062 Uiso 1 1 calc R U .
C46 C 0.3701(5) 0.5690(5) 0.8311(4) 0.0420(15) Uani 1 1 d . . .
C47 C -0.0002(5) 0.9368(5) 0.6800(4) 0.0462(16) Uani 1 1 d . . .
H47 H -0.0695 0.9437 0.6808 0.055 Uiso 1 1 calc R U .
C48 C 0.0150(5) 0.5673(6) 0.7817(5) 0.0515(18) Uani 1 1 d . . .
H48 H -0.0268 0.5366 0.7297 0.062 Uiso 1 1 calc R U .
C49 C 0.4866(6) 1.3049(6) 0.5697(5) 0.061(2) Uani 1 1 d . . .
H49A H 0.4992 1.3269 0.6327 0.073 Uiso 1 1 calc R U .
H49B H 0.5113 1.3636 0.5391 0.073 Uiso 1 1 calc R U .
C51 C 0.7791(5) 0.8225(5) 1.1016(5) 0.0555(18) Uani 1 1 d . . .
H51 H 0.8398 0.8691 1.0871 0.067 Uiso 1 1 calc R U .
C52 C 0.2942(5) 0.5203(5) 0.9644(4) 0.0356(14) Uani 1 1 d . . .
C53 C 0.2539(5) 0.7330(5) 0.6725(5) 0.0537(18) Uani 1 1 d . . .
H53A H 0.2868 0.6791 0.6713 0.064 Uiso 1 1 calc R U .
H53B H 0.2108 0.7310 0.7219 0.064 Uiso 1 1 calc R U .
H53C H 0.2095 0.7264 0.6184 0.064 Uiso 1 1 calc R U .
C54 C 0.5817(6) 0.6107(6) 0.6717(5) 0.064(2) Uani 1 1 d . . .
H54A H 0.5752 0.5715 0.6152 0.077 Uiso 1 1 calc R U .
H54B H 0.5903 0.6794 0.6630 0.077 Uiso 1 1 calc R U .
H54C H 0.6430 0.6051 0.7070 0.077 Uiso 1 1 calc R U .
C60 C 0.1884(6) 0.8524(6) 0.2262(4) 0.059(2) Uani 1 1 d . . .
H60A H 0.1806 0.7881 0.1939 0.071 Uiso 1 1 calc R U .
H60B H 0.1278 0.8761 0.2102 0.071 Uiso 1 1 calc R U .
H60C H 0.2529 0.8986 0.2122 0.071 Uiso 1 1 calc R U .
C61 C 0.5497(6) 1.2418(6) 0.5496(4) 0.0553(19) Uani 1 1 d . . .
H61 H 0.6235 1.2647 0.5636 0.066 Uiso 1 1 calc R U .
C62 C 0.1332(6) 1.3384(6) 0.3980(5) 0.069(2) Uani 1 1 d . . .
H62 H 0.1475 1.3743 0.3496 0.083 Uiso 1 1 calc R U .
C63 C 0.0879(6) 1.2318(6) 0.5386(5) 0.0542(18) Uani 1 1 d . . .
H63 H 0.0734 1.1968 0.5876 0.065 Uiso 1 1 calc R U .
C64 C 0.0361(6) 1.3020(6) 0.5213(6) 0.069(2) Uani 1 1 d . . .
H64 H -0.0161 1.3130 0.5574 0.082 Uiso 1 1 calc R U .
C65 C 0.0603(7) 1.3554(6) 0.4525(6) 0.078(3) Uani 1 1 d . . .
H65 H 0.0262 1.4045 0.4426 0.094 Uiso 1 1 calc R U .
C66 C 0.7853(5) 0.7716(5) 1.1717(5) 0.0552(19) Uani 1 1 d . . .
H66 H 0.8499 0.7847 1.2064 0.066 Uiso 1 1 calc R U .
C67 C 0.5975(5) 0.7336(5) 1.0698(4) 0.0394(15) Uani 1 1 d . . .
B40 B 0.7682(7) 0.8514(7) 0.8227(6) 0.055(2) Uani 1 1 d . . .
B76 B 0.3180(8) 0.6377(8) 1.2302(6) 0.060(2) Uani 1 1 d . . .

loop_
_atom_site_aniso_label
_atom_site_aniso_U_11
_atom_site_aniso_U_22
_atom_site_aniso_U_33
_atom_site_aniso_U_23
_atom_site_aniso_U_13
_atom_site_aniso_U_12
Pd1 0.0347(4) 0.0358(4) 0.0379(4) 0.0135(3) 0.0120(3) 0.0183(3)
Pd2 0.0376(4) 0.0474(4) 0.0357(4) 0.0177(3) 0.0125(3) 0.0226(3)
F5 0.061(2) 0.064(3) 0.073(3) 0.038(2) 0.030(2) 0.031(2)
F55 0.056(3) 0.127(4) 0.071(3) 0.045(3) 0.022(2) 0.028(3)
F56 0.103(4) 0.123(5) 0.155(5) 0.105(4) 0.067(4) 0.077(4)
F57 0.173(6) 0.106(5) 0.086(4) 0.013(4) 0.002(4) -0.043(5)
F72 0.082(4) 0.129(5) 0.088(4) -0.027(3) 0.013(3) 0.040(3)
F73 0.067(3) 0.115(4) 0.110(4) 0.019(3) 0.023(3) 0.022(3)
F74 0.081(3) 0.075(3) 0.066(3) 0.013(2) 0.004(2) 0.030(3)
F75 0.245(8) 0.061(4) 0.180(7) 0.032(4) -0.127(6) 0.021(4)
O59 0.062(3) 0.059(3) 0.047(3) 0.020(2) 0.016(2) 0.034(3)
O69 0.049(3) 0.054(3) 0.046(3) 0.009(2) 0.009(2) 0.020(2)
N2 0.041(3) 0.045(3) 0.036(3) 0.019(2) 0.011(2) 0.020(2)
N50 0.046(3) 0.055(4) 0.031(3) 0.019(2) 0.013(2) 0.030(3)
N58 0.044(3) 0.058(4) 0.032(3) 0.015(2) 0.006(2) 0.031(3)
N68 0.039(3) 0.028(3) 0.038(3) 0.010(2) 0.010(2) 0.019(2)
N70 0.040(3) 0.042(3) 0.039(3) 0.011(2) 0.012(2) 0.019(2)
N71 0.042(3) 0.037(3) 0.037(3) 0.013(2) 0.013(2) 0.025(2)
C1 0.036(3) 0.051(4) 0.051(4) 0.012(3) 0.018(3) 0.015(3)
C2 0.047(4) 0.043(4) 0.052(4) 0.018(3) 0.021(3) 0.023(3)
C3 0.050(4) 0.050(4) 0.039(3) 0.014(3) 0.011(3) 0.022(3)
C4 0.049(4) 0.046(4) 0.034(3) 0.015(3) 0.013(3) 0.012(3)
C5 0.040(3) 0.041(4) 0.042(3) 0.007(3) 0.006(3) 0.020(3)
C6 0.063(5) 0.059(5) 0.043(4) 0.020(3) 0.021(3) 0.040(4)
C7 0.043(3) 0.052(4) 0.034(3) 0.020(3) 0.012(3) 0.023(3)
C8 0.038(3) 0.032(3) 0.046(3) 0.013(3) 0.013(3) 0.014(3)
C9 0.047(4) 0.040(4) 0.036(3) 0.017(3) 0.013(3) 0.018(3)
C10 0.039(3) 0.048(4) 0.031(3) 0.009(3) 0.014(2) 0.020(3)
C11 0.057(4) 0.050(4) 0.052(4) 0.020(3) 0.009(3) 0.020(4)
C12 0.046(4) 0.059(5) 0.035(3) 0.020(3) 0.012(3) 0.025(3)
C13 0.047(4) 0.039(4) 0.051(4) 0.017(3) 0.009(3) 0.018(3)
C14 0.037(3) 0.044(4) 0.044(3) 0.016(3) 0.012(3) 0.018(3)
C15 0.045(4) 0.047(4) 0.050(4) 0.013(3) 0.014(3) 0.019(3)
C16 0.049(4) 0.041(4) 0.054(4) 0.010(3) 0.012(3) 0.021(3)
C17 0.047(4) 0.038(4) 0.047(4) 0.014(3) 0.012(3) 0.017(3)
C18 0.042(3) 0.039(4) 0.043(3) 0.010(3) 0.013(3) 0.022(3)
C19 0.049(4) 0.053(5) 0.046(4) 0.016(3) 0.015(3) 0.018(3)
C20 0.052(4) 0.046(4) 0.036(3) 0.014(3) 0.012(3) 0.023(3)
C21 0.039(3) 0.045(4) 0.054(4) 0.011(3) 0.017(3) 0.019(3)
C22 0.046(4) 0.047(4) 0.054(4) 0.025(3) 0.024(3) 0.023(3)
C23 0.057(4) 0.043(4) 0.044(4) 0.005(3) 0.003(3) 0.029(3)
C24 0.047(4) 0.057(5) 0.036(3) 0.010(3) 0.013(3) 0.021(3)
C25 0.033(3) 0.047(4) 0.042(3) 0.016(3) 0.017(3) 0.012(3)
C26 0.049(4) 0.058(5) 0.043(4) 0.022(3) 0.016(3) 0.028(3)
C27 0.040(4) 0.055(4) 0.046(4) 0.014(3) 0.011(3) 0.023(3)
C28 0.054(4) 0.054(4) 0.037(3) 0.017(3) 0.009(3) 0.023(3)
C29 0.048(4) 0.057(5) 0.042(4) 0.016(3) 0.011(3) 0.021(3)
C30 0.044(4) 0.055(5) 0.044(4) 0.016(3) 0.017(3) 0.025(3)
C31 0.046(4) 0.047(4) 0.049(4) 0.014(3) 0.017(3) 0.024(3)
C32 0.046(4) 0.050(4) 0.052(4) 0.023(3) 0.018(3) 0.023(3)
C33 0.048(4) 0.043(4) 0.046(4) 0.017(3) 0.009(3) 0.020(3)
C34 0.053(4) 0.063(5) 0.044(4) 0.022(3) 0.017(3) 0.029(4)
C35 0.047(4) 0.065(5) 0.046(4) 0.016(3) 0.013(3) 0.019(4)
C36 0.055(4) 0.073(6) 0.040(4) 0.021(4) 0.013(3) 0.031(4)
C37 0.046(4) 0.042(4) 0.048(4) 0.017(3) 0.015(3) 0.019(3)
C38 0.051(4) 0.045(4) 0.047(4) 0.016(3) 0.011(3) 0.022(3)
C39 0.048(4) 0.066(5) 0.034(3) 0.014(3) 0.010(3) 0.024(4)
C41 0.055(4) 0.067(5) 0.051(4) 0.027(4) 0.010(3) 0.020(4)
C42 0.058(4) 0.045(4) 0.055(4) 0.018(3) 0.018(3) 0.014(3)
C43 0.067(5) 0.052(5) 0.051(4) 0.014(4) 0.016(4) 0.024(4)
C44 0.054(4) 0.046(4) 0.061(4) 0.003(3) 0.004(3) 0.022(3)
C45 0.066(5) 0.044(4) 0.052(4) 0.003(3) -0.007(3) 0.030(4)
C46 0.051(4) 0.041(4) 0.045(4) 0.017(3) 0.011(3) 0.025(3)
C47 0.051(4) 0.058(5) 0.037(3) 0.009(3) 0.007(3) 0.027(3)
C48 0.043(4) 0.066(5) 0.051(4) 0.020(4) 0.007(3) 0.020(4)
C49 0.058(5) 0.075(6) 0.047(4) 0.020(4) 0.005(3) 0.011(4)
C51 0.042(4) 0.057(5) 0.071(5) 0.000(4) 0.006(3) 0.020(3)
C52 0.040(3) 0.038(4) 0.037(3) 0.010(3) 0.018(3) 0.019(3)
C53 0.061(4) 0.049(4) 0.060(4) 0.015(3) 0.012(3) 0.026(4)
C54 0.075(5) 0.066(5) 0.061(5) 0.020(4) 0.034(4) 0.027(4)
C60 0.067(5) 0.059(5) 0.051(4) 0.005(4) 0.014(4) 0.013(4)
C61 0.052(4) 0.074(6) 0.046(4) 0.023(4) 0.004(3) 0.022(4)
C62 0.075(6) 0.081(6) 0.066(5) 0.029(4) 0.009(4) 0.042(5)
C63 0.059(5) 0.056(5) 0.056(4) 0.009(4) 0.018(3) 0.028(4)
C64 0.062(5) 0.062(6) 0.093(6) 0.008(5) 0.021(4) 0.034(4)
C65 0.089(6) 0.070(6) 0.098(7) 0.047(5) 0.017(5) 0.045(5)
C66 0.046(4) 0.053(5) 0.069(5) -0.011(4) -0.011(3) 0.026(4)
C67 0.042(3) 0.036(4) 0.047(4) 0.005(3) 0.003(3) 0.022(3)
B40 0.049(5) 0.067(6) 0.058(5) 0.027(5) 0.017(4) 0.023(4)
B76 0.067(6) 0.066(7) 0.051(5) 0.006(5) 0.000(4) 0.029(5)

loop_
_atom_type_symbol
_atom_type_description
_atom_type_scat_dispersion_real
_atom_type_scat_dispersion_imag
_atom_type_scat_source
C C 0.0181 0.0091
;
International Tables for Crystallography
(Vol. C, Tables 4.2.6.8 and 6.1.1.4)
;
H H 0.0000 0.0000
;
International Tables for Crystallography
(Vol. C, Table 6.1.1.4)
;
B B 0.0090 0.0039
;
International Tables for Crystallography
(Vol. C, Tables 4.2.6.8 and 6.1.1.4)
;
F F 0.0727 0.0534
;
International Tables for Crystallography
(Vol. C, Tables 4.2.6.8 and 6.1.1.4)
;
N N 0.0311 0.0180
;
International Tables for Crystallography
(Vol. C, Tables 4.2.6.8 and 6.1.1.4)
;
O O 0.0492 0.0322
;
International Tables for Crystallography
(Vol. C, Tables 4.2.6.8 and 6.1.1.4)
;
Pd Pd 0.1215 3.9337
;
International Tables for Crystallography
(Vol. C, Tables 4.2.6.8 and 6.1.1.4)
;

loop_
_geom_angle_atom_site_label_1
_geom_angle_atom_site_label_2
_geom_angle_atom_site_label_3
_geom_angle
_geom_angle_site_symmetry_1
_geom_angle_site_symmetry_3
N68 Pd1 N68 180.0 . 2_667
N68 Pd1 N71 77.42(19) . .
N68 Pd1 N71 102.58(19) 2_667 .
N68 Pd1 N71 102.58(19) . 2_667
N68 Pd1 N71 77.42(19) 2_667 2_667
N71 Pd1 N71 180.0 . 2_667
N70 Pd2 N70 180.0 2_576 .
N70 Pd2 N58 102.00(19) 2_576 .
N70 Pd2 N58 78.00(19) . .
N70 Pd2 N58 78.00(19) 2_576 2_576
N70 Pd2 N58 102.00(19) . 2_576
N58 Pd2 N58 180.0 . 2_576
C52 N2 C46 115.3(5) . .
C52 N2 N68 107.6(4) . .
C46 N2 N68 114.4(4) . .
C9 N50 C30 115.4(5) . .
C9 N50 N58 108.0(4) . .
C30 N50 N58 116.4(5) . .
C4 N58 N50 120.5(5) . .
C4 N58 Pd2 131.1(4) . .
N50 N58 Pd2 106.4(4) . .
C10 N68 N2 117.7(5) . .
C10 N68 Pd1 131.8(4) . .
N2 N68 Pd1 107.4(3) . .
C47 N70 C9 117.8(5) . .
C47 N70 Pd2 128.4(4) . .
C9 N70 Pd2 113.6(4) . .
C52 N71 C31 118.9(5) . .
C52 N71 Pd1 113.8(4) . .
C31 N71 Pd1 127.3(4) . .
C13 C1 C5 120.5(6) . .
C13 C1 H1 119.7 . .
C5 C1 H1 119.7 . .
C32 C2 C25 121.1(6) . .
C32 C2 H2 119.5 . .
C25 C2 H2 119.5 . .
C11 C3 C19 119.2(6) . .
C11 C3 C4 116.6(6) . .
C19 C3 C4 124.2(6) . .
N58 C4 C38 115.7(6) . .
N58 C4 C3 126.2(6) . .
C38 C4 C3 118.0(6) . .
C1 C5 C14 118.5(6) . .
C1 C5 H5 120.8 . .
C14 C5 H5 120.8 . .
C36 C6 C26 121.2(7) . .
C36 C6 H6 119.4 . .
C26 C6 H6 119.4 . .
C26 C7 C12 120.3(6) . .
C26 C7 C17 122.2(6) . .
C12 C7 C17 117.4(6) . .
C27 C8 C25 120.4(6) . .
C27 C8 C18 119.7(6) . .
C25 C8 C18 119.7(5) . .
N70 C9 C17 123.6(5) . .
N70 C9 N50 113.3(5) . .
C17 C9 N50 123.1(6) . .
N68 C10 C14 127.3(6) . .
N68 C10 C67 115.3(5) . .
C14 C10 C67 117.3(6) . .
C3 C11 C49 121.2(7) . .
C3 C11 H11 119.4 . .
C49 C11 H11 119.4 . .
C39 C12 C7 119.2(6) . .
C39 C12 C28 118.4(7) . .
C7 C12 C28 122.0(6) . .
C1 C13 C33 120.5(6) . .
C1 C13 H13 119.7 . .
C33 C13 H13 119.7 . .
C20 C14 C5 120.4(6) . .
C20 C14 C10 123.6(6) . .
C5 C14 C10 116.0(5) . .
C25 C15 H15A 109.5 . .
C25 C15 H15B 109.5 . .
H15A C15 H15B 109.5 . .
C25 C15 H15C 109.5 . .
H15A C15 H15C 109.5 . .
H15B C15 H15C 109.5 . .
C51 C16 C67 120.6(6) . .
C51 C16 H16 119.7 . .
C67 C16 H16 119.7 . .
C29 C17 C9 115.4(6) . .
C29 C17 C7 119.7(6) . .
C9 C17 C7 124.9(6) . .
C21 C18 C52 115.5(6) . .
C21 C18 C8 121.4(5) . .
C52 C18 C8 123.1(5) . .
C35 C19 C3 119.9(7) . .
C35 C19 H19 120.0 . .
C3 C19 H19 120.0 . .
C14 C20 C33 120.2(6) . .
C14 C20 H20 119.9 . .
C33 C20 H20 119.9 . .
C22 C21 C18 121.5(6) . .
C22 C21 H21 119.2 . .
C18 C21 H21 119.2 . .
C31 C22 C21 119.6(6) . .
C31 C22 H22 120.2 . .
C21 C22 H22 120.2 . .
C45 C23 C67 118.4(7) . .
C45 C23 H23 120.8 . .
C67 C23 H23 120.8 . .
C43 C24 C30 120.7(7) . .
C43 C24 H24 119.7 . .
C30 C24 H24 119.7 . .
C8 C25 C2 118.5(6) . .
C8 C25 C15 121.9(5) . .
C2 C25 C15 119.3(6) . .
C7 C26 C6 119.2(7) . .
C7 C26 C53 121.7(6) . .
C6 C26 C53 119.0(6) . .
C8 C27 C48 119.3(7) . .
C8 C27 C44 122.2(6) . .
C48 C27 C44 118.5(6) . .
C12 C28 H28A 109.5 . .
C12 C28 H28B 109.5 . .
H28A C28 H28B 109.5 . .
C12 C28 H28C 109.5 . .
H28A C28 H28C 109.5 . .
H28B C28 H28C 109.5 . .
C34 C29 C17 121.9(6) . .
C34 C29 H29 119.0 . .
C17 C29 H29 119.0 . .
O59 C30 N50 117.5(5) . .
O59 C30 C24 125.9(6) . .
N50 C30 C24 116.6(5) . .
C22 C31 N71 121.7(6) . .
C22 C31 H31 119.1 . .
N71 C31 H31 119.1 . .
C2 C32 C48 120.4(6) . .
C2 C32 H32 119.8 . .
C48 C32 H32 119.8 . .
C13 C33 C20 119.8(6) . .
C13 C33 H33 120.1 . .
C20 C33 H33 120.1 . .
C29 C34 C47 118.2(6) . .
C29 C34 H34 120.9 . .
C47 C34 H34 120.9 . .
C61 C35 C19 120.2(7) . .
C61 C35 H35 119.9 . .
C19 C35 H35 119.9 . .
C6 C36 C39 119.5(7) . .
C6 C36 H36 120.3 . .
C39 C36 H36 120.3 . .
C42 C37 C46 119.4(7) . .
C42 C37 H37 120.3 . .
C46 C37 H37 120.3 . .
C63 C38 C41 119.2(6) . .
C63 C38 C4 121.3(6) . .
C41 C38 C4 119.4(6) . .
C36 C39 C12 120.6(7) . .
C36 C39 H39 119.7 . .
C12 C39 H39 119.7 . .
C62 C41 C38 120.2(7) . .
C62 C41 H41 119.9 . .
C38 C41 H41 119.9 . .
C37 C42 C54 125.1(7) . .
C37 C42 H42 117.4 . .
C54 C42 H42 117.4 . .
C24 C43 C60 125.8(7) . .
C24 C43 H43 117.1 . .
C60 C43 H43 117.1 . .
C27 C44 H44A 109.5 . .
C27 C44 H44B 109.5 . .
H44A C44 H44B 109.5 . .
C27 C44 H44C 109.5 . .
H44A C44 H44C 109.5 . .
H44B C44 H44C 109.5 . .
C66 C45 C23 120.7(6) . .
C66 C45 H45 119.6 . .
C23 C45 H45 119.6 . .
O69 C46 N2 117.0(6) . .
O69 C46 C37 125.5(6) . .
N2 C46 C37 117.5(6) . .
N70 C47 C34 122.9(6) . .
N70 C47 H47 118.6 . .
C34 C47 H47 118.6 . .
C32 C48 C27 120.2(7) . .
C32 C48 H48 119.9 . .
C27 C48 H48 119.9 . .
C11 C49 C61 117.8(7) . .
C11 C49 H49A 107.9 . .
C61 C49 H49A 107.9 . .
C11 C49 H49B 107.9 . .
C61 C49 H49B 107.9 . .
H49A C49 H49B 107.2 . .
C16 C51 C66 119.9(7) . .
C16 C51 H51 120.0 . .
C66 C51 H51 120.0 . .
N71 C52 C18 122.5(6) . .
N71 C52 N2 113.7(5) . .
C18 C52 N2 123.7(5) . .
C26 C53 H53A 109.5 . .
C26 C53 H53B 109.5 . .
H53A C53 H53B 109.5 . .
C26 C53 H53C 109.5 . .
H53A C53 H53C 109.5 . .
H53B C53 H53C 109.5 . .
C42 C54 H54A 109.5 . .
C42 C54 H54B 109.5 . .
H54A C54 H54B 109.5 . .
C42 C54 H54C 109.5 . .
H54A C54 H54C 109.5 . .
H54B C54 H54C 109.5 . .
C43 C60 H60A 109.5 . .
C43 C60 H60B 109.5 . .
H60A C60 H60B 109.5 . .
C43 C60 H60C 109.5 . .
H60A C60 H60C 109.5 . .
H60B C60 H60C 109.5 . .
C35 C61 C49 121.6(7) . .
C35 C61 H61 119.2 . .
C49 C61 H61 119.2 . .
C41 C62 C65 120.2(7) . .
C41 C62 H62 119.9 . .
C65 C62 H62 119.9 . .
C38 C63 C64 119.2(7) . .
C38 C63 H63 120.4 . .
C64 C63 H63 120.4 . .
C65 C64 C63 120.4(7) . .
C65 C64 H64 119.8 . .
C63 C64 H64 119.8 . .
C62 C65 C64 120.7(7) . .
C62 C65 H65 119.7 . .
C64 C65 H65 119.7 . .
C51 C66 C45 120.6(6) . .
C51 C66 H66 119.7 . .
C45 C66 H66 119.7 . .
C16 C67 C23 119.6(6) . .
C16 C67 C10 119.5(6) . .
C23 C67 C10 121.0(6) . .
F57 B40 F55 110.5(7) . .
F57 B40 F56 109.2(8) . .
F55 B40 F56 108.9(7) . .
F57 B40 F5 109.1(7) . .
F55 B40 F5 111.0(6) . .
F56 B40 F5 108.0(6) . .
F75 B76 F73 110.8(9) . .
F75 B76 F74 110.3(7) . .
F73 B76 F74 109.1(7) . .
F75 B76 F72 112.6(9) . .
F73 B76 F72 108.0(7) . .
F74 B76 F72 105.7(8) . .

loop_
_geom_bond_atom_site_label_1
_geom_bond_atom_site_label_2
_geom_bond_distance
_geom_bond_site_symmetry_2
Pd1 N68 1.990(4) .
Pd1 N68 1.990(4) 2_667
Pd1 N71 2.023(5) .
Pd1 N71 2.023(5) 2_667
Pd2 N70 2.018(5) 2_576
Pd2 N70 2.018(5) .
Pd2 N58 2.019(5) .
Pd2 N58 2.019(5) 2_576
F5 B40 1.409(8) .
F55 B40 1.350(9) .
F56 B40 1.354(9) .
F57 B40 1.345(10) .
F72 B76 1.383(10) .
F73 B76 1.370(10) .
F74 B76 1.383(11) .
F75 B76 1.317(10) .
O59 C30 1.211(7) .
O69 C46 1.221(8) .
N2 C52 1.437(7) .
N2 C46 1.443(8) .
N2 N68 1.456(6) .
N50 C9 1.440(7) .
N50 C30 1.444(8) .
N50 N58 1.454(7) .
N58 C4 1.293(8) .
N68 C10 1.290(7) .
N70 C47 1.317(7) .
N70 C9 1.376(7) .
N71 C52 1.348(7) .
N71 C31 1.361(8) .
C1 C13 1.378(8) .
C1 C5 1.389(8) .
C1 H1 0.9500 .
C2 C32 1.368(9) .
C2 C25 1.405(8) .
C2 H2 0.9500 .
C3 C11 1.392(9) .
C3 C19 1.405(9) .
C3 C4 1.482(9) .
C4 C38 1.463(9) .
C5 C14 1.410(8) .
C5 H5 0.9500 .
C6 C36 1.380(10) .
C6 C26 1.408(9) .
C6 H6 0.9500 .
C7 C26 1.378(9) .
C7 C12 1.418(9) .
C7 C17 1.479(8) .
C8 C27 1.392(9) .
C8 C25 1.402(8) .
C8 C18 1.490(8) .
C9 C17 1.388(8) .
C10 C14 1.475(8) .
C10 C67 1.499(8) .
C11 C49 1.406(9) .
C11 H11 0.9500 .
C12 C39 1.397(9) .
C12 C28 1.507(9) .
C13 C33 1.379(9) .
C13 H13 0.9500 .
C14 C20 1.373(8) .
C15 C25 1.487(9) .
C15 H15A 0.9800 .
C15 H15B 0.9800 .
C15 H15C 0.9800 .
C16 C51 1.374(9) .
C16 C67 1.389(9) .
C16 H16 0.9500 .
C17 C29 1.383(8) .
C18 C21 1.392(8) .
C18 C52 1.393(8) .
C19 C35 1.396(9) .
C19 H19 0.9500 .
C20 C33 1.386(8) .
C20 H20 0.9500 .
C21 C22 1.372(8) .
C21 H21 0.9500 .
C22 C31 1.328(8) .
C22 H22 0.9500 .
C23 C45 1.385(9) .
C23 C67 1.421(8) .
C23 H23 0.9500 .
C24 C43 1.320(9) .
C24 C30 1.465(8) .
C24 H24 0.9500 .
C26 C53 1.507(9) .
C27 C48 1.406(9) .
C27 C44 1.506(9) .
C28 H28A 0.9800 .
C28 H28B 0.9800 .
C28 H28C 0.9800 .
C29 C34 1.376(9) .
C29 H29 0.9500 .
C31 H31 0.9500 .
C32 C48 1.376(10) .
C32 H32 0.9500 .
C33 H33 0.9500 .
C34 C47 1.377(9) .
C34 H34 0.9500 .
C35 C61 1.364(9) .
C35 H35 0.9500 .
C36 C39 1.390(10) .
C36 H36 0.9500 .
C37 C42 1.324(9) .
C37 C46 1.451(8) .
C37 H37 0.9500 .
C38 C63 1.395(9) .
C38 C41 1.411(8) .
C39 H39 0.9500 .
C41 C62 1.370(10) .
C41 H41 0.9500 .
C42 C54 1.487(9) .
C42 H42 0.9500 .
C43 C60 1.434(9) .
C43 H43 0.9500 .
C44 H44A 0.9800 .
C44 H44B 0.9800 .
C44 H44C 0.9800 .
C45 C66 1.385(9) .
C45 H45 0.9500 .
C47 H47 0.9500 .
C48 H48 0.9500 .
C49 C61 1.409(10) .
C49 H49A 0.9900 .
C49 H49B 0.9900 .
C51 C66 1.375(10) .
C51 H51 0.9500 .
C53 H53A 0.9800 .
C53 H53B 0.9800 .
C53 H53C 0.9800 .
C54 H54A 0.9800 .
C54 H54B 0.9800 .
C54 H54C 0.9800 .
C60 H60A 0.9800 .
C60 H60B 0.9800 .
C60 H60C 0.9800 .
C61 H61 0.9500 .
C62 C65 1.373(11) .
C62 H62 0.9500 .
C63 C64 1.395(10) .
C63 H63 0.9500 .
C64 C65 1.374(10) .
C64 H64 0.9500 .
C65 H65 0.9500 .
C66 H66 0.9500 .

loop_
_geom_torsion_atom_site_label_1
_geom_torsion_atom_site_label_2
_geom_torsion_atom_site_label_3
_geom_torsion_atom_site_label_4
_geom_torsion
C9 N50 N58 C4 117.5(6)
C30 N50 N58 C4 -110.9(6)
C9 N50 N58 Pd2 -48.1(5)
C30 N50 N58 Pd2 83.5(5)
C52 N2 N68 C10 -115.6(5)
C46 N2 N68 C10 114.9(6)
C52 N2 N68 Pd1 46.9(5)
C46 N2 N68 Pd1 -82.6(5)
N50 N58 C4 C38 -166.6(5)
Pd2 N58 C4 C38 -5.1(8)
N50 N58 C4 C3 9.2(9)
Pd2 N58 C4 C3 170.7(4)
C11 C3 C4 N58 -146.9(6)
C19 C3 C4 N58 30.8(10)
C11 C3 C4 C38 28.8(8)
C19 C3 C4 C38 -153.5(6)
C13 C1 C5 C14 0.1(9)
C47 N70 C9 C17 2.4(10)
Pd2 N70 C9 C17 177.8(5)
C47 N70 C9 N50 -175.1(5)
Pd2 N70 C9 N50 0.2(7)
C30 N50 C9 N70 -100.5(6)
N58 N50 C9 N70 31.7(7)
C30 N50 C9 C17 81.9(8)
N58 N50 C9 C17 -145.9(6)
N2 N68 C10 C14 -8.2(8)
Pd1 N68 C10 C14 -165.5(4)
N2 N68 C10 C67 174.0(5)
Pd1 N68 C10 C67 16.7(7)
C19 C3 C11 C49 -0.8(9)
C4 C3 C11 C49 177.0(6)
C26 C7 C12 C39 0.8(9)
C17 C7 C12 C39 176.8(5)
C26 C7 C12 C28 -172.6(5)
C17 C7 C12 C28 3.5(8)
C5 C1 C13 C33 -2.7(9)
C1 C5 C14 C20 2.0(9)
C1 C5 C14 C10 -178.6(5)
N68 C10 C14 C20 -44.8(9)
C67 C10 C14 C20 133.0(6)
N68 C10 C14 C5 135.8(6)
C67 C10 C14 C5 -46.4(7)
N70 C9 C17 C29 0.2(10)
N50 C9 C17 C29 177.5(6)
N70 C9 C17 C7 -180.0(6)
N50 C9 C17 C7 -2.7(11)
C26 C7 C17 C29 71.0(9)
C12 C7 C17 C29 -104.9(7)
C26 C7 C17 C9 -108.7(8)
C12 C7 C17 C9 75.3(9)
C27 C8 C18 C21 -72.5(8)
C25 C8 C18 C21 102.4(7)
C27 C8 C18 C52 109.4(7)
C25 C8 C18 C52 -75.7(8)
C11 C3 C19 C35 -0.9(9)
C4 C3 C19 C35 -178.5(6)
C5 C14 C20 C33 -1.5(9)
C10 C14 C20 C33 179.1(6)
C52 C18 C21 C22 -0.9(9)
C8 C18 C21 C22 -179.1(6)
C18 C21 C22 C31 -2.5(10)
C27 C8 C25 C2 -3.6(8)
C18 C8 C25 C2 -178.5(5)
C27 C8 C25 C15 170.3(6)
C18 C8 C25 C15 -4.6(8)
C32 C2 C25 C8 0.4(9)
C32 C2 C25 C15 -173.6(5)
C12 C7 C26 C6 0.1(9)
C17 C7 C26 C6 -175.8(6)
C12 C7 C26 C53 176.8(6)
C17 C7 C26 C53 0.9(9)
C36 C6 C26 C7 -0.3(9)
C36 C6 C26 C53 -177.1(6)
C25 C8 C27 C48 3.4(9)
C18 C8 C27 C48 178.2(6)
C25 C8 C27 C44 -176.1(5)
C18 C8 C27 C44 -1.2(9)
C9 C17 C29 C34 -1.9(10)
C7 C17 C29 C34 178.3(7)
C9 N50 C30 O59 -29.9(8)
N58 N50 C30 O59 -158.0(5)
C9 N50 C30 C24 149.5(5)
N58 N50 C30 C24 21.4(8)
C43 C24 C30 O59 9.1(10)
C43 C24 C30 N50 -170.3(6)
C21 C22 C31 N71 2.4(10)
C52 N71 C31 C22 1.2(9)
Pd1 N71 C31 C22 -179.6(5)
C25 C2 C32 C48 3.1(9)
C1 C13 C33 C20 3.2(10)
C14 C20 C33 C13 -1.0(10)
C17 C29 C34 C47 1.0(11)
C3 C19 C35 C61 2.8(9)
C26 C6 C36 C39 -0.3(10)
N58 C4 C38 C63 56.4(9)
C3 C4 C38 C63 -119.8(7)
N58 C4 C38 C41 -125.9(7)
C3 C4 C38 C41 57.9(9)
C6 C36 C39 C12 1.1(9)
C7 C12 C39 C36 -1.4(9)
C28 C12 C39 C36 172.2(5)
C63 C38 C41 C62 -3.1(11)
C4 C38 C41 C62 179.2(7)
C46 C37 C42 C54 179.3(6)
C30 C24 C43 C60 178.6(7)
C67 C23 C45 C66 1.6(9)
C52 N2 C46 O69 29.5(8)
N68 N2 C46 O69 155.1(5)
C52 N2 C46 C37 -150.3(5)
N68 N2 C46 C37 -24.7(7)
C42 C37 C46 O69 -14.5(10)
C42 C37 C46 N2 165.3(6)
C9 N70 C47 C34 -3.5(10)
Pd2 N70 C47 C34 -178.0(5)
C29 C34 C47 N70 1.9(11)
C2 C32 C48 C27 -3.3(10)
C8 C27 C48 C32 0.1(10)
C44 C27 C48 C32 179.6(6)
C3 C11 C49 C61 0.7(10)
C67 C16 C51 C66 -3.9(10)
C31 N71 C52 C18 -4.8(9)
Pd1 N71 C52 C18 175.9(5)
C31 N71 C52 N2 176.6(5)
Pd1 N71 C52 N2 -2.7(6)
C21 C18 C52 N71 4.5(9)
C8 C18 C52 N71 -177.2(6)
C21 C18 C52 N2 -177.0(6)
C8 C18 C52 N2 1.2(9)
C46 N2 C52 N71 100.3(6)
N68 N2 C52 N71 -28.7(6)
C46 N2 C52 C18 -78.2(7)
N68 N2 C52 C18 152.7(5)
C19 C35 C61 C49 -2.9(10)
C11 C49 C61 C35 1.2(10)
C38 C41 C62 C65 2.5(13)
C41 C38 C63 C64 3.1(11)
C4 C38 C63 C64 -179.1(7)
C38 C63 C64 C65 -2.7(13)
C41 C62 C65 C64 -2.0(14)
C63 C64 C65 C62 2.1(14)
C16 C51 C66 C45 1.8(10)
C23 C45 C66 C51 -0.7(10)
C51 C16 C67 C23 4.9(9)
C51 C16 C67 C10 -174.9(6)
C45 C23 C67 C16 -3.7(9)
C45 C23 C67 C10 176.1(6)
N68 C10 C67 C16 120.5(6)
C14 C10 C67 C16 -57.6(7)
N68 C10 C67 C23 -59.2(7)
C14 C10 C67 C23 122.7(6)
